data_7048332
loop_
_publ_author_name
'Yang, Mingxue'
'Li, Xiao-Ning'
'Jia, Ji-Hui'
'Chen, Xu-Lin'
'Lu, Can-Zhong'

_publ_section_title
;
 A rationally designed vapoluminescent compound with adsorptive channels
 and responsive luminophores for volatile organic compounds (VOCs).
;
_journal_issue 4
_journal_name_full 'Dalton transactions (Cambridge, England : 2003)'
_journal_page_first 1179
_journal_page_last 1183
_journal_paper_doi 10.1039/c8dt04360d
_journal_volume 48
_journal_year 2019
_chemical_formula_moiety 'C31 H21 N5 O2'
_chemical_formula_sum 'C31 H21 N5 O2'
_chemical_formula_weight 495.53
_chemical_name_systematic '(4-(1'H-[1,3'-bipyrazol]-1'-yl) phenyl) (4-(10H-phenoxazin-10-yl)phenyl)methanone'
_space_group_crystal_system monoclinic
_space_group_IT_number 14
_space_group_name_Hall '-P 2ybc'
_space_group_name_H-M_alt 'P 1 21/c 1'
_symmetry_space_group_name_Hall '-P 2ybc'
_symmetry_space_group_name_H-M 'P 1 21/c 1'
_atom_sites_solution_hydrogens geom
_atom_sites_solution_primary dual
_audit_creation_date 2018-11-23
_audit_creation_method
;
Olex2 1.2
(compiled 2018.05.29 svn.r3508 for OlexSys, GUI svn.r5506)
;
_audit_update_record
;
2018-11-23 deposited with the CCDC.
2018-12-05 downloaded from the CCDC.
;
_cell_angle_alpha 90
_cell_angle_beta 102.175(3)
_cell_angle_gamma 90
_cell_formula_units_Z 4
_cell_length_a 17.7416(4)
_cell_length_b 5.58580(10)
_cell_length_c 24.5679(8)
_cell_measurement_reflns_used 4231
_cell_measurement_temperature 100.0(2)
_cell_measurement_theta_max 73.9130
_cell_measurement_theta_min 3.6510
_cell_volume 2379.94(11)
_computing_cell_refinement
;
CrysAlisPro, Agilent Technologies,
Version 1.171.37.35 (release 13-08-2014 CrysAlis171 .NET)
(compiled Aug 13 2014,18:06:01)
;
_computing_data_collection
;
CrysAlisPro, Agilent Technologies,
Version 1.171.37.35 (release 13-08-2014 CrysAlis171 .NET)
(compiled Aug 13 2014,18:06:01)
;
_computing_data_reduction
;
CrysAlisPro, Agilent Technologies,
Version 1.171.37.35 (release 13-08-2014 CrysAlis171 .NET)
(compiled Aug 13 2014,18:06:01)
;
_computing_molecular_graphics 'Olex2 (Dolomanov et al., 2009)'
_computing_publication_material 'Olex2 (Dolomanov et al., 2009)'
_computing_structure_refinement 'ShelXL (Sheldrick, 2015)'
_computing_structure_solution 'ShelXT (Sheldrick, 2015)'
_diffrn_ambient_environment N~2~
_diffrn_ambient_temperature 100.0(2)
_diffrn_detector 'CCD plate'
_diffrn_detector_area_resol_mean 10.3503
_diffrn_detector_type Atlas
_diffrn_measured_fraction_theta_full 0.999
_diffrn_measured_fraction_theta_max 0.969
_diffrn_measurement_details
;
#__ type_ start__ end____ width___ exp.time_
  1 omega  -49.00   27.00   1.0000    1.5600
omega____ theta____ kappa____ phi______ frames
    -      -40.8434   37.0000   30.0000 76

#__ type_ start__ end____ width___ exp.time_
  2 omega  -49.00   23.00   1.0000    1.5600
omega____ theta____ kappa____ phi______ frames
    -      -40.8434   37.0000  150.0000 72

#__ type_ start__ end____ width___ exp.time_
  3 omega  -71.00  -12.00   1.0000    1.5600
omega____ theta____ kappa____ phi______ frames
    -      -40.8434  -57.0000 -120.0000 59

#__ type_ start__ end____ width___ exp.time_
  4 omega   66.00   97.00   1.0000    1.5600
omega____ theta____ kappa____ phi______ frames
    -       40.8434 -125.0000 -180.0000 31

#__ type_ start__ end____ width___ exp.time_
  5 omega   24.00  107.00   1.0000    6.2450
omega____ theta____ kappa____ phi______ frames
    -      108.5415  -94.0000  -60.0000 83

#__ type_ start__ end____ width___ exp.time_
  6 omega   67.00  107.00   1.0000    6.2450
omega____ theta____ kappa____ phi______ frames
    -      108.5415  -94.0000    0.0000 40

#__ type_ start__ end____ width___ exp.time_
  7 omega   40.00   98.00   1.0000    6.2450
omega____ theta____ kappa____ phi______ frames
    -      108.5415  -45.0000  -90.0000 58

#__ type_ start__ end____ width___ exp.time_
  8 omega  120.00  176.00   1.0000    6.2450
omega____ theta____ kappa____ phi______ frames
    -      108.5415   30.0000  -60.0000 56

#__ type_ start__ end____ width___ exp.time_
  9 omega  107.00  170.00   1.0000    6.2450
omega____ theta____ kappa____ phi______ frames
    -      108.5415   45.0000   60.0000 63

#__ type_ start__ end____ width___ exp.time_
 10 omega   30.00   88.00   1.0000    6.2450
omega____ theta____ kappa____ phi______ frames
    -      108.5415  -94.0000   90.0000 58

#__ type_ start__ end____ width___ exp.time_
 11 omega   31.00   68.00   1.0000    6.2450
omega____ theta____ kappa____ phi______ frames
    -      108.5415  -30.0000  120.0000 37

#__ type_ start__ end____ width___ exp.time_
 12 omega   31.00   82.00   1.0000    6.2450
omega____ theta____ kappa____ phi______ frames
    -      108.5415  -30.0000  -30.0000 51
;
_diffrn_measurement_device 'four-circle diffractometer'
_diffrn_measurement_device_type 'SuperNova, Dual, Cu at zero, Atlas'
_diffrn_measurement_method '\w scans'
_diffrn_orient_matrix_UB_11 -0.0150342000
_diffrn_orient_matrix_UB_12 0.2711870000
_diffrn_orient_matrix_UB_13 -0.0061997000
_diffrn_orient_matrix_UB_21 -0.0472416000
_diffrn_orient_matrix_UB_22 -0.0399846000
_diffrn_orient_matrix_UB_23 -0.0595152000
_diffrn_orient_matrix_UB_31 -0.0736984000
_diffrn_orient_matrix_UB_32 -0.0300414000
_diffrn_orient_matrix_UB_33 0.0231475000
_diffrn_radiation_monochromator mirror
_diffrn_radiation_probe x-ray
_diffrn_radiation_type CuK\a
_diffrn_radiation_wavelength 1.54184
_diffrn_reflns_av_R_equivalents 0.0233
_diffrn_reflns_av_unetI/netI 0.0334
_diffrn_reflns_Laue_measured_fraction_full 0.999
_diffrn_reflns_Laue_measured_fraction_max 0.969
_diffrn_reflns_limit_h_max 17
_diffrn_reflns_limit_h_min -21
_diffrn_reflns_limit_k_max 6
_diffrn_reflns_limit_k_min -6
_diffrn_reflns_limit_l_max 30
_diffrn_reflns_limit_l_min -28
_diffrn_reflns_number 8865
_diffrn_reflns_point_group_measured_fraction_full 0.999
_diffrn_reflns_point_group_measured_fraction_max 0.969
_diffrn_reflns_theta_full 67.684
_diffrn_reflns_theta_max 74.491
_diffrn_reflns_theta_min 3.681
_diffrn_source 'sealed X-ray tube'
_diffrn_source_type 'SuperNova (Cu) X-ray Source'
_exptl_absorpt_coefficient_mu 0.718
_exptl_absorpt_correction_T_max 1.00000
_exptl_absorpt_correction_T_min 0.95283
_exptl_absorpt_correction_type multi-scan
_exptl_absorpt_process_details
;
CrysAlisPro, Agilent Technologies,
Version 1.171.37.35 (release 13-08-2014 CrysAlis171 .NET)
(compiled Aug 13 2014,18:06:01)
Empirical absorption correction using spherical harmonics,
 implemented in SCALE3 ABSPACK scaling algorithm.
;
_exptl_crystal_colour 'clear yellow'
_exptl_crystal_colour_lustre clear
_exptl_crystal_colour_primary yellow
_exptl_crystal_density_diffrn 1.383
_exptl_crystal_description block
_exptl_crystal_F_000 1032
_exptl_crystal_preparation Luminescent
_exptl_crystal_recrystallization_method 'Re-crystallisation from solvent: DCM/EtOH'
_exptl_crystal_size_max 0.28
_exptl_crystal_size_mid 0.26
_exptl_crystal_size_min 0.15
_refine_diff_density_max 0.203
_refine_diff_density_min -0.270
_refine_diff_density_rms 0.043
_refine_ls_extinction_method none
_refine_ls_goodness_of_fit_ref 1.058
_refine_ls_hydrogen_treatment constr
_refine_ls_matrix_type full
_refine_ls_number_parameters 343
_refine_ls_number_reflns 4701
_refine_ls_number_restraints 0
_refine_ls_restrained_S_all 1.058
_refine_ls_R_factor_all 0.0452
_refine_ls_R_factor_gt 0.0369
_refine_ls_shift/su_max 0.000
_refine_ls_shift/su_mean 0.000
_refine_ls_structure_factor_coef Fsqd
_refine_ls_weighting_details 'w=1/[\s^2^(Fo^2^)+(0.0412P)^2^+0.4509P] where P=(Fo^2^+2Fc^2^)/3'
_refine_ls_weighting_scheme calc
_refine_ls_wR_factor_gt 0.0883
_refine_ls_wR_factor_ref 0.0943
_reflns_Friedel_coverage 0.000
_reflns_number_gt 3982
_reflns_number_total 4701
_reflns_threshold_expression 'I > 2\s(I)'
_cod_data_source_file c8dt04360d3.cif
_cod_data_source_block 1864206_POB
_cod_depositor_comments 'Adding full bibliography for 7048330--7048333.cif.'
_cod_database_code 7048332
_shelx_shelxl_version_number 2014/7
_chemical_oxdiff_formula 'C H O N'
_shelx_space_group_comment
;
The symmetry employed for this shelxl refinement is uniquely defined
by the following loop, which should always be used as a source of
symmetry information in preference to the above space-group names.
They are only intended as comments.
;
_shelx_estimated_absorpt_t_max 0.900
_shelx_estimated_absorpt_t_min 0.824
_reflns_odcompleteness_completeness 99.92
_reflns_odcompleteness_iscentric 1
_reflns_odcompleteness_theta 67.13
_olex2_refinement_description
;
1. Fixed Uiso
 At 1.2 times of:
  All C(H) groups
2.a Aromatic/amide H refined with riding coordinates:
 C00B(H00B), C00C(H00C), C00E(H00E), C00F(H00F), C00G(H00G), C00I(H00I),
 C00J(H00J), C00K(H00K), C00M(H00M), C00O(H00O), C00P(H00P), C00R(H00R),
 C00S(H00S), C00T(H00T), C00W(H00W), C00X(H00X), C00Y(H00Y), C00Z(H00Z),
 C010(H010), C011(H011), C012(H012)
;
_olex2_submission_special_instructions 'No special instructions were received'

loop_
_space_group_symop_operation_xyz
'x, y, z'
'-x, y+1/2, -z+1/2'
'-x, -y, -z'
'x, -y-1/2, z-1/2'

loop_
_atom_site_label
_atom_site_type_symbol
_atom_site_fract_x
_atom_site_fract_y
_atom_site_fract_z
_atom_site_U_iso_or_equiv
_atom_site_adp_type
_atom_site_occupancy
_atom_site_site_symmetry_order
_atom_site_calc_flag
_atom_site_refinement_flags_posn
O001 O 0.03637(5) 0.2921(2) 0.27337(4) 0.0283(2) Uani 1 1 d .
O002 O 0.21713(6) 1.20951(19) 0.58001(4) 0.0328(2) Uani 1 1 d .
N003 N 0.34155(6) -0.0786(2) 0.19982(4) 0.0192(2) Uani 1 1 d .
N004 N 0.40705(6) 0.0514(2) 0.20040(4) 0.0195(2) Uani 1 1 d .
N005 N 0.51627(6) 0.0007(2) 0.16148(4) 0.0203(2) Uani 1 1 d .
N006 N 0.19130(6) 0.8652(2) 0.49574(5) 0.0245(2) Uani 1 1 d .
N007 N 0.54942(6) -0.1189(2) 0.12423(5) 0.0240(2) Uani 1 1 d .
C008 C 0.28268(7) 0.0196(2) 0.22386(5) 0.0186(2) Uani 1 1 d .
C009 C 0.12677(7) 0.4611(2) 0.34840(5) 0.0187(2) Uani 1 1 d .
C00A C 0.16706(7) 0.2146(2) 0.27139(5) 0.0191(2) Uani 1 1 d .
C00B C 0.18823(7) 0.3870(2) 0.39036(5) 0.0202(3) Uani 1 1 d .
H00B H 0.2156 0.2496 0.3854 0.024 Uiso 1 1 calc R
C00C C 0.29707(7) 0.2290(2) 0.25521(5) 0.0204(3) Uani 1 1 d .
H00C H 0.3449 0.3038 0.2602 0.025 Uiso 1 1 calc R
C00D C 0.16911(7) 0.7245(2) 0.44648(5) 0.0204(3) Uani 1 1 d .
C00E C 0.15313(7) 0.0069(2) 0.23917(5) 0.0212(3) Uani 1 1 d .
H00E H 0.1050 -0.0660 0.2335 0.025 Uiso 1 1 calc R
C00F C 0.23946(7) 0.3243(2) 0.27875(5) 0.0206(3) Uani 1 1 d .
H00F H 0.2490 0.4635 0.2998 0.025 Uiso 1 1 calc R
C00G C 0.41015(7) -0.3022(2) 0.15436(6) 0.0234(3) Uani 1 1 d .
H00G H 0.4276 -0.4246 0.1345 0.028 Uiso 1 1 calc R
C00H C 0.10410(7) 0.3201(2) 0.29555(5) 0.0201(3) Uani 1 1 d .
C00I C 0.34243(7) -0.2906(2) 0.17260(6) 0.0228(3) Uani 1 1 d .
H00I H 0.3040 -0.4066 0.1674 0.027 Uiso 1 1 calc R
C00J C 0.55197(7) 0.2124(2) 0.17760(5) 0.0232(3) Uani 1 1 d .
H00J H 0.5386 0.3225 0.2023 0.028 Uiso 1 1 calc R
C00K C 0.08528(7) 0.6664(2) 0.35631(5) 0.0217(3) Uani 1 1 d .
H00K H 0.0433 0.7145 0.3290 0.026 Uiso 1 1 calc R
C00L C 0.26210(7) 0.9887(2) 0.50753(5) 0.0222(3) Uani 1 1 d .
C00M C 0.10698(7) 0.7985(2) 0.40514(6) 0.0226(3) Uani 1 1 d .
H00M H 0.0800 0.9365 0.4102 0.027 Uiso 1 1 calc R
C00N C 0.44695(7) -0.0855(2) 0.17268(5) 0.0196(2) Uani 1 1 d .
C00O C 0.61140(8) 0.2317(3) 0.15036(6) 0.0260(3) Uani 1 1 d .
H00O H 0.6469 0.3558 0.1528 0.031 Uiso 1 1 calc R
C00P C 0.20890(7) 0.5165(2) 0.43946(5) 0.0212(3) Uani 1 1 d .
H00P H 0.2492 0.4643 0.4675 0.025 Uiso 1 1 calc R
C00Q C 0.16115(8) 1.0358(3) 0.57901(5) 0.0248(3) Uani 1 1 d .
C00R C 0.60705(7) 0.0231(3) 0.11797(6) 0.0252(3) Uani 1 1 d .
H00R H 0.6407 -0.0118 0.0947 0.030 Uiso 1 1 calc R
C00S C 0.21053(7) -0.0912(2) 0.21559(5) 0.0213(3) Uani 1 1 d .
H00S H 0.2011 -0.2302 0.1944 0.026 Uiso 1 1 calc R
C00T C 0.31974(8) 0.9612(3) 0.47734(6) 0.0266(3) Uani 1 1 d .
H00T H 0.3134 0.8497 0.4486 0.032 Uiso 1 1 calc R
C00U C 0.27374(8) 1.1588(3) 0.55036(5) 0.0259(3) Uani 1 1 d .
C00V C 0.14706(7) 0.8618(3) 0.53707(5) 0.0230(3) Uani 1 1 d .
C00W C 0.06273(8) 0.8720(3) 0.62136(6) 0.0320(3) Uani 1 1 d .
H00W H 0.0344 0.8757 0.6492 0.038 Uiso 1 1 calc R
C00X C 0.11956(8) 1.0433(3) 0.62039(6) 0.0304(3) Uani 1 1 d .
H00X H 0.1293 1.1620 0.6475 0.036 Uiso 1 1 calc R
C00Y C 0.38678(8) 1.0984(3) 0.48955(6) 0.0331(3) Uani 1 1 d .
H00Y H 0.4248 1.0772 0.4691 0.040 Uiso 1 1 calc R
C00Z C 0.09058(8) 0.6913(3) 0.53869(6) 0.0286(3) Uani 1 1 d .
H00Z H 0.0806 0.5728 0.5115 0.034 Uiso 1 1 calc R
C010 C 0.04864(8) 0.6969(3) 0.58079(6) 0.0320(3) Uani 1 1 d .
H010 H 0.0110 0.5818 0.5815 0.038 Uiso 1 1 calc R
C011 C 0.33965(9) 1.2960(3) 0.56242(6) 0.0341(3) Uani 1 1 d .
H011 H 0.3459 1.4087 0.5909 0.041 Uiso 1 1 calc R
C012 C 0.39694(9) 1.2660(3) 0.53199(6) 0.0370(4) Uani 1 1 d .
H012 H 0.4416 1.3579 0.5401 0.044 Uiso 1 1 calc R

loop_
_atom_site_aniso_label
_atom_site_aniso_U_11
_atom_site_aniso_U_22
_atom_site_aniso_U_33
_atom_site_aniso_U_23
_atom_site_aniso_U_13
_atom_site_aniso_U_12
O001 0.0176(4) 0.0389(6) 0.0272(5) -0.0083(4) 0.0020(4) 0.0013(4)
O002 0.0425(6) 0.0298(5) 0.0271(5) -0.0082(4) 0.0094(4) -0.0052(5)
N003 0.0170(5) 0.0219(5) 0.0194(5) -0.0009(4) 0.0052(4) -0.0007(4)
N004 0.0157(5) 0.0239(5) 0.0194(5) 0.0000(4) 0.0049(4) -0.0005(4)
N005 0.0177(5) 0.0244(5) 0.0194(5) -0.0014(4) 0.0057(4) 0.0025(4)
N006 0.0232(5) 0.0290(6) 0.0233(5) -0.0078(5) 0.0096(4) -0.0060(5)
N007 0.0213(5) 0.0277(6) 0.0247(5) -0.0043(5) 0.0090(4) 0.0032(5)
C008 0.0185(5) 0.0210(6) 0.0165(5) 0.0011(5) 0.0047(4) 0.0016(5)
C009 0.0168(5) 0.0225(6) 0.0182(6) 0.0003(5) 0.0070(4) -0.0011(5)
C00A 0.0183(6) 0.0231(6) 0.0157(5) 0.0009(5) 0.0031(4) 0.0005(5)
C00B 0.0200(6) 0.0207(6) 0.0206(6) 0.0004(5) 0.0058(5) 0.0021(5)
C00C 0.0182(6) 0.0233(6) 0.0204(6) -0.0010(5) 0.0055(4) -0.0032(5)
C00D 0.0198(6) 0.0237(6) 0.0192(6) -0.0023(5) 0.0075(5) -0.0045(5)
C00E 0.0177(5) 0.0258(6) 0.0203(6) -0.0001(5) 0.0043(4) -0.0025(5)
C00F 0.0209(6) 0.0216(6) 0.0197(6) -0.0016(5) 0.0053(5) -0.0017(5)
C00G 0.0234(6) 0.0217(6) 0.0262(6) -0.0012(5) 0.0083(5) 0.0021(5)
C00H 0.0182(6) 0.0235(6) 0.0191(6) 0.0009(5) 0.0048(5) -0.0001(5)
C00I 0.0231(6) 0.0197(6) 0.0261(6) -0.0016(5) 0.0064(5) -0.0006(5)
C00J 0.0200(6) 0.0264(7) 0.0232(6) -0.0039(5) 0.0044(5) 0.0009(5)
C00K 0.0165(5) 0.0263(6) 0.0222(6) 0.0012(5) 0.0039(4) 0.0009(5)
C00L 0.0226(6) 0.0214(6) 0.0210(6) 0.0030(5) 0.0010(5) -0.0025(5)
C00M 0.0179(6) 0.0225(6) 0.0287(6) -0.0033(5) 0.0076(5) 0.0018(5)
C00N 0.0174(5) 0.0240(6) 0.0173(5) 0.0019(5) 0.0032(4) 0.0028(5)
C00O 0.0215(6) 0.0297(7) 0.0275(6) -0.0014(6) 0.0064(5) -0.0024(5)
C00P 0.0214(6) 0.0232(6) 0.0189(6) 0.0023(5) 0.0037(5) -0.0001(5)
C00Q 0.0266(6) 0.0266(7) 0.0201(6) -0.0002(5) 0.0023(5) 0.0053(5)
C00R 0.0205(6) 0.0314(7) 0.0257(6) -0.0025(5) 0.0091(5) 0.0009(5)
C00S 0.0211(6) 0.0218(6) 0.0211(6) -0.0034(5) 0.0049(5) -0.0017(5)
C00T 0.0242(6) 0.0273(7) 0.0287(7) 0.0018(6) 0.0062(5) -0.0019(5)
C00U 0.0301(7) 0.0262(7) 0.0190(6) 0.0027(5) -0.0003(5) -0.0025(6)
C00V 0.0213(6) 0.0276(7) 0.0202(6) -0.0005(5) 0.0048(5) 0.0036(5)
C00W 0.0260(7) 0.0487(9) 0.0225(6) 0.0065(6) 0.0082(5) 0.0145(6)
C00X 0.0353(7) 0.0357(8) 0.0192(6) -0.0014(6) 0.0036(5) 0.0120(6)
C00Y 0.0239(7) 0.0390(8) 0.0358(8) 0.0108(7) 0.0048(6) -0.0045(6)
C00Z 0.0248(6) 0.0336(7) 0.0281(7) -0.0032(6) 0.0075(5) -0.0012(6)
C010 0.0227(6) 0.0450(9) 0.0299(7) 0.0037(6) 0.0092(5) 0.0010(6)
C011 0.0410(8) 0.0332(8) 0.0221(6) 0.0022(6) -0.0071(6) -0.0110(7)
C012 0.0316(7) 0.0429(9) 0.0310(7) 0.0095(7) -0.0059(6) -0.0152(7)

loop_
_atom_type_symbol
_atom_type_description
_atom_type_scat_dispersion_real
_atom_type_scat_dispersion_imag
_atom_type_scat_source
C C 0.0181 0.0091 'International Tables Vol C Tables 4.2.6.8 and 6.1.1.4'
H H 0.0000 0.0000 'International Tables Vol C Tables 4.2.6.8 and 6.1.1.4'
N N 0.0311 0.0180 'International Tables Vol C Tables 4.2.6.8 and 6.1.1.4'
O O 0.0492 0.0322 'International Tables Vol C Tables 4.2.6.8 and 6.1.1.4'

loop_
_geom_angle_atom_site_label_1
_geom_angle_atom_site_label_2
_geom_angle_atom_site_label_3
_geom_angle
C00Q O002 C00U 116.30(11)
N004 N003 C008 119.37(10)
C00I N003 N004 111.66(10)
C00I N003 C008 128.91(11)
C00N N004 N003 103.48(10)
N007 N005 C00N 118.99(11)
C00J N005 N007 112.40(11)
C00J N005 C00N 128.00(11)
C00L N006 C00D 121.24(11)
C00V N006 C00D 120.53(11)
C00V N006 C00L 117.83(11)
C00R N007 N005 103.71(11)
C00C C008 N003 119.38(11)
C00C C008 C00S 120.49(12)
C00S C008 N003 120.13(11)
C00B C009 C00H 120.62(11)
C00B C009 C00K 119.50(12)
C00K C009 C00H 119.88(11)
C00E C00A C00F 118.97(12)
C00E C00A C00H 119.72(11)
C00F C00A C00H 121.28(12)
C00P C00B C009 120.64(12)
C00F C00C C008 119.25(11)
C00M C00D N006 119.25(12)
C00P C00D N006 120.64(12)
C00P C00D C00M 120.12(12)
C00S C00E C00A 120.51(11)
C00C C00F C00A 121.11(12)
C00I C00G C00N 103.59(12)
O001 C00H C009 120.88(11)
O001 C00H C00A 121.39(12)
C00A C00H C009 117.73(10)
N003 C00I C00G 107.67(12)
N005 C00J C00O 106.61(12)
C00M C00K C009 119.78(12)
C00T C00L N006 124.03(12)
C00T C00L C00U 117.80(12)
C00U C00L N006 118.08(12)
C00K C00M C00D 120.20(12)
N004 C00N N005 119.28(12)
N004 C00N C00G 113.60(11)
N005 C00N C00G 126.98(12)
C00J C00O C00R 104.83(12)
C00B C00P C00D 119.73(12)
O002 C00Q C00V 121.02(12)
C00X C00Q O002 117.34(13)
C00X C00Q C00V 121.63(14)
N007 C00R C00O 112.44(12)
C00E C00S C008 119.67(12)
C00L C00T C00Y 120.94(14)
O002 C00U C00L 121.61(12)
C011 C00U O002 116.67(13)
C011 C00U C00L 121.56(14)
C00Q C00V N006 118.76(12)
C00Z C00V N006 123.03(12)
C00Z C00V C00Q 118.21(13)
C010 C00W C00X 119.69(13)
C00Q C00X C00W 119.58(14)
C012 C00Y C00T 120.25(15)
C00V C00Z C010 120.43(14)
C00W C010 C00Z 120.44(15)
C00U C011 C012 120.01(14)
C00Y C012 C011 119.43(14)

loop_
_geom_bond_atom_site_label_1
_geom_bond_atom_site_label_2
_geom_bond_distance
O001 C00H 1.2204(16)
O002 C00Q 1.3851(18)
O002 C00U 1.3887(18)
N003 N004 1.3680(15)
N003 C008 1.4144(16)
N003 C00I 1.3618(17)
N004 C00N 1.3241(17)
N005 N007 1.3625(15)
N005 C00J 1.3604(18)
N005 C00N 1.4011(16)
N006 C00D 1.4270(16)
N006 C00L 1.4086(17)
N006 C00V 1.4083(16)
N007 C00R 1.3280(18)
C008 C00C 1.3942(18)
C008 C00S 1.3975(18)
C009 C00B 1.3959(17)
C009 C00H 1.4990(17)
C009 C00K 1.3983(19)
C00A C00E 1.3968(19)
C00A C00F 1.3999(18)
C00A C00H 1.4923(17)
C00B C00P 1.3878(18)
C00C C00F 1.3827(18)
C00D C00M 1.3948(18)
C00D C00P 1.3888(19)
C00E C00S 1.3864(18)
C00G C00I 1.3697(19)
C00G C00N 1.4035(19)
C00J C00O 1.3671(19)
C00K C00M 1.3918(18)
C00L C00T 1.3926(19)
C00L C00U 1.4003(19)
C00O C00R 1.404(2)
C00Q C00V 1.4000(19)
C00Q C00X 1.3770(19)
C00T C00Y 1.393(2)
C00U C011 1.377(2)
C00V C00Z 1.389(2)
C00W C00X 1.394(2)
C00W C010 1.381(2)
C00Y C012 1.385(2)
C00Z C010 1.396(2)
C011 C012 1.393(2)
